data_2200318
loop_
_publ_author_name
'Okabe, Nobuo'
'Saishu, Hiroko'

_publ_section_title
;
 Bisaquabis(8-hydroxyquinolinato-<i>N</i>,<i>O</i>)copper(II)
;
_journal_issue 6
_journal_name_full 'Acta Crystallographica Section E'
_journal_page_first m251
_journal_page_last m252
_journal_paper_doi 10.1107/S1600536801008297
_journal_volume 57
_journal_year 2001
_chemical_formula_iupac '[Cu (C9 H6 N1 O1)2 (H 2O)2]'
_chemical_formula_moiety 'C18 H16 Cu N2 O4'
_chemical_formula_sum 'C18 H16 Cu N2 O4'
_chemical_formula_weight 387.88
_space_group_IT_number 14
_symmetry_cell_setting monoclinic
_symmetry_space_group_name_Hall '-P 2yab'
_symmetry_space_group_name_H-M 'P 1 21/a 1'
_cell_angle_alpha 90
_cell_angle_beta 106.39(2)
_cell_angle_gamma 90
_cell_formula_units_Z 2
_cell_length_a 11.425(3)
_cell_length_b 5.542(3)
_cell_length_c 12.950(4)
_cell_measurement_reflns_used 24
_cell_measurement_temperature 296.2
_cell_measurement_theta_max 15.0
_cell_measurement_theta_min 14.9
_cell_volume 786.6(5)
_computing_cell_refinement 'MSC/AFC Diffractometer Control Software'
_computing_data_collection
;
MSC/AFC Diffractometer Control Software
(Molecular Structure Corporation, Rigaku Corporation, 1999a)
;
_computing_data_reduction 'TEXSAN (Molecular Structure Corporation and Rigaku Corporation, 1999b)'
_computing_molecular_graphics 'ORTEPII (Johnson, 1976)'
_computing_publication_material TEXSAN
_computing_structure_refinement 'SHELXL97 (Scheldrick, 1997)'
_computing_structure_solution 'SAPI91 (Fan, 1991)'
_diffrn_measured_fraction_theta_full 1.00
_diffrn_measured_fraction_theta_max 1.00
_diffrn_measurement_device_type 'Rigaku AFC-5R'
_diffrn_measurement_method \w-2\q
_diffrn_radiation_type MoK\a
_diffrn_radiation_wavelength .7107
_diffrn_reflns_av_R_equivalents .011
_diffrn_reflns_limit_h_max 14
_diffrn_reflns_limit_h_min 0
_diffrn_reflns_limit_k_max 0
_diffrn_reflns_limit_k_min -7
_diffrn_reflns_limit_l_max 16
_diffrn_reflns_limit_l_min -16
_diffrn_reflns_number 2094
_diffrn_reflns_theta_full 27.50
_diffrn_reflns_theta_max 27.50
_diffrn_reflns_theta_min 4
_diffrn_standards_decay_% .09
_diffrn_standards_interval_count 150
_diffrn_standards_number 3
_exptl_absorpt_coefficient_mu 1.415
_exptl_absorpt_correction_T_max .654
_exptl_absorpt_correction_T_min .512
_exptl_absorpt_correction_type '\y scan'
_exptl_absorpt_process_details '(North et al., 1968)'
_exptl_crystal_colour 'light blue'
_exptl_crystal_density_diffrn 1.637
_exptl_crystal_density_method 'not measured'
_exptl_crystal_description plate
_exptl_crystal_F_000 398.0
_exptl_crystal_size_max .50
_exptl_crystal_size_mid .40
_exptl_crystal_size_min .30
_refine_diff_density_max .65
_refine_diff_density_min -.64
_refine_ls_extinction_coef .0000
_refine_ls_extinction_method SHELXL97
_refine_ls_goodness_of_fit_ref .914
_refine_ls_hydrogen_treatment noref
_refine_ls_number_parameters 115
_refine_ls_number_reflns 1516
_refine_ls_R_factor_gt .0327
_refine_ls_shift/su_max .0000
_refine_ls_structure_factor_coef Fsqd
_refine_ls_weighting_details 'w = 1/[\s^2^(Fo^2^) + (0.1P)^2^] where P = (Fo^2^+2Fc^2^)/3'
_refine_ls_weighting_scheme calc
_refine_ls_wR_factor_ref .1109
_reflns_number_gt 1516
_reflns_number_total 1813
_reflns_threshold_expression I>2\s(I)
_cod_data_source_file na6078.cif
_cod_data_source_block I
_cod_original_cell_volume 786.7(5)
_cod_original_sg_symbol_H-M 'P 21/a'
_cod_database_code 2200318
_cod_database_fobs_code 2200318

loop_
_symmetry_equiv_pos_as_xyz
x,y,z
1/2-x,1/2+y,-z
-x,-y,-z
1/2+x,1/2-y,z

loop_
_atom_site_label
_atom_site_fract_x
_atom_site_fract_y
_atom_site_fract_z
_atom_site_U_iso_or_equiv
_atom_site_adp_type
_atom_site_calc_flag
_atom_site_refinement_flags
_atom_site_occupancy
_atom_site_disorder_assembly
_atom_site_disorder_group
_atom_site_type_symbol
Cu1 .0000 .0000 .0000 .0258(2) Uani d S 1.00 . . Cu
O1 .07900(10) .2427(2) -.06860(10) .0295(3) Uani d . 1.00 . . O
O2 -.16340(10) .2844(3) .0027(2) .0462(4) Uani d . 1.00 . . O
N1 -.07950(10) -.1042(3) -.15260(10) .0272(3) Uani d . 1.00 . . N
C1 -.1564(2) -.2821(4) -.1911(2) .0336(4) Uani d . 1.00 . . C
C2 -.2040(2) -.3229(4) -.3026(2) .0411(5) Uani d . 1.00 . . C
C3 -.1695(2) -.1795(4) -.3732(2) .0398(5) Uani d . 1.00 . . C
C4 -.0415(2) .1698(5) -.4012(2) .0405(5) Uani d . 1.00 . . C
C5 .0422(2) .3417(5) -.3551(2) .0430(5) Uani d . 1.00 . . C
C6 .0851(2) .3710(4) -.2429(2) .0378(5) Uani d . 1.00 . . C
C7 .0439(2) .2251(4) -.1743(2) .0279(4) Uani d . 1.00 . . C
C8 -.0428(2) .0403(4) -.2221(2) .0265(4) Uani d . 1.00 . . C
C9 -.0851(2) .0120(3) -.3353(2) .0323(5) Uani d . 1.00 . . C
H1 -.1804 -.3856 -.1422 .0403 Uiso calc . 1.00 . . H
H2 -.2601 -.4508 -.3281 .0493 Uiso calc . 1.00 . . H
H3 -.2017 -.2065 -.4484 .0478 Uiso calc . 1.00 . . H
H4 -.0703 .1566 -.4774 .0486 Uiso calc . 1.00 . . H
H5 .0727 .4449 -.4001 .0516 Uiso calc . 1.00 . . H
H6 .1433 .4933 -.2139 .0453 Uiso calc . 1.00 . . H
H7 -.2442 .2862 -.0254 .0506 Uiso calc . 1.00 . . H
H8 -.1391 .4104 .0244 .0564 Uiso calc . 1.00 . . H

loop_
_atom_site_aniso_label
_atom_site_aniso_U_11
_atom_site_aniso_U_22
_atom_site_aniso_U_33
_atom_site_aniso_U_12
_atom_site_aniso_U_13
_atom_site_aniso_U_23
Cu1 .0264(2) .0266(2) .0232(2) -.00750(10) .0049(2) -.00160(10)
O1 .0304(7) .0288(7) .0276(7) -.0094(6) .0053(5) -.0012(6)
O2 .0295(8) .0287(8) .0760(10) .0010(6) .0078(7) -.0094(8)
N1 .0231(7) .0288(9) .0276(8) -.0007(6) .0038(6) -.0025(7)
C1 .0322(10) .0310(10) .0360(10) -.0047(8) .0067(8) -.0032(8)
C2 .0360(10) .0410(10) .0410(10) -.0069(9) .0014(9) -.0126(10)
C3 .0370(10) .0450(10) .0320(10) -.0002(9) .0010(8) -.0097(9)
C4 .0450(10) .0490(10) .0273(10) .0080(10) .0092(9) .0027(9)
C5 .0440(10) .0510(10) .0370(10) .0010(10) .0151(10) .0120(10)
C6 .0360(10) .0410(10) .0360(10) -.0061(9) .0098(9) .0038(9)
C7 .0243(9) .0274(9) .0311(9) .0014(7) .0063(7) .0002(8)
C8 .0245(9) .0273(9) .0269(10) .0029(7) .0057(8) -.0013(7)
C9 .0300(10) .0370(10) .0270(10) .0070(7) .0048(9) -.0027(7)

loop_
_atom_type_symbol
_atom_type_description
_atom_type_scat_dispersion_real
_atom_type_scat_dispersion_imag
_atom_type_scat_source
C C .003 .002
;International Tables for Crystallography
(1992, Vol. C, Tables 4.2.6.8 and 6.1.1.4)
;
H H .000 .000
;International Tables for Crystallography
(1992, Vol. C, Table 6.1.1.4)
;
O O .011 .006
;International Tables for Crystallography
(1992, Vol. C, Tables 4.2.6.8 and 6.1.1.4)
;
N N .006 .003
;International Tables for Crystallography
(1992, Vol. C, Tables 4.2.6.8 and 6.1.1.4)
;
Cu Cu .320 1.265
;International Tables for Crystallography
(1992, Vol. C, Tables 4.2.6.8 and 6.1.1.4)
;

loop_
_geom_angle_atom_site_label_1
_geom_angle_atom_site_label_2
_geom_angle_atom_site_label_3
_geom_angle_site_symmetry_2
_geom_angle_site_symmetry_3
_geom_angle
_geom_angle_publ_flag
O1 Cu1 O2 1_555 1_555 90.88(6) yes
O1 Cu1 O2 1_555 3_555 89.12(6) no
O1 Cu1 N1 1_555 1_555 83.70(6) yes
O1 Cu1 N1 1_555 3_555 96.30(6) no
O2 Cu1 N1 1_555 1_555 93.67(6) yes
O2 Cu1 N1 1_555 3_555 86.33(6) no
Cu1 O1 C7 1_555 1_555 112.00(10) yes
Cu1 O2 H7 1_555 1_555 134.9 no
Cu1 O2 H8 1_555 1_555 112.8 no
H7 O2 H8 1_555 1_555 111.2 no
Cu1 N1 C1 1_555 1_555 130.7(2) yes
Cu1 N1 C8 1_555 1_555 110.10(10) yes
C1 N1 C8 1_555 1_555 119.2(2) yes
N1 C1 C2 1_555 1_555 121.9(2) yes
N1 C1 H1 1_555 1_555 119.0 no
C2 C1 H1 1_555 1_555 119.0 no
C1 C2 C3 1_555 1_555 119.8(2) yes
C1 C2 H2 1_555 1_555 120.1 no
C3 C2 H2 1_555 1_555 120.1 no
C2 C3 C9 1_555 1_555 120.2(2) yes
C2 C3 H3 1_555 1_555 119.9 no
C9 C3 H3 1_555 1_555 119.9 no
C5 C4 C9 1_555 1_555 119.5(2) yes
C5 C4 H4 1_555 1_555 120.2 no
C9 C4 H4 1_555 1_555 120.2 no
C4 C5 C6 1_555 1_555 122.1(2) yes
C4 C5 H5 1_555 1_555 119.0 no
C6 C5 H5 1_555 1_555 118.9 no
C5 C6 C7 1_555 1_555 121.0(2) yes
C5 C6 H6 1_555 1_555 119.5 no
C7 C6 H6 1_555 1_555 119.5 no
O1 C7 C6 1_555 1_555 124.5(2) yes
O1 C7 C8 1_555 1_555 118.1(2) yes
C6 C7 C8 1_555 1_555 117.4(2) yes
N1 C8 C7 1_555 1_555 116.1(2) yes
N1 C8 C9 1_555 1_555 122.8(2) yes
C7 C8 C9 1_555 1_555 121.1(2) yes
C3 C9 C4 1_555 1_555 125.1(2) yes
C3 C9 C8 1_555 1_555 116.0(2) yes
C4 C9 C8 1_555 1_555 118.9(2) yes

loop_
_geom_bond_atom_site_label_1
_geom_bond_atom_site_label_2
_geom_bond_site_symmetry_1
_geom_bond_site_symmetry_2
_geom_bond_distance
_geom_bond_publ_flag
Cu1 O1 . . 1.966(2) yes
Cu1 O2 . . 2.451(2) yes
Cu1 N1 . . 2.013(2) yes
O1 C7 . . 1.318(2) yes
O2 H7 . . .892 no
O2 H8 . . .775 no
N1 C1 . . 1.321(3) yes
N1 C8 . . 1.357(3) yes
C1 C2 . . 1.411(3) yes
C1 H1 . . .950 no
C2 C3 . . 1.351(4) yes
C2 H2 . . .950 no
C3 C9 . . 1.425(3) yes
C3 H3 . . .950 no
C4 C5 . . 1.363(3) yes
C4 C9 . . 1.408(4) yes
C4 H4 . . .950 no
C5 C6 . . 1.405(3) yes
C5 H5 . . .950 no
C6 C7 . . 1.378(3) yes
C6 H6 . . .950 no
C7 C8 . . 1.437(3) yes
C8 C9 . . 1.417(3) yes

loop_
_geom_contact_atom_site_label_1
_geom_contact_atom_site_label_2
_geom_contact_distance
_geom_contact_site_symmetry_2
O1 O2 2.829(2) 4_555
O1 O2 2.839(2) 3_565

loop_
_geom_hbond_atom_site_label_D
_geom_hbond_atom_site_label_H
_geom_hbond_atom_site_label_A
_geom_hbond_site_symmetry_A
_geom_hbond_distance_DH
_geom_hbond_distance_HA
_geom_hbond_distance_DA
_geom_hbond_angle_DHA
_geom_hbond_publ_flag
O2 H7 O1 4_455 .89 1.94 2.829(2) 171 yes
O2 H8 O1 3_565 .77 2.07 2.839(2) 175 yes

loop_
_geom_torsion_atom_site_label_1
_geom_torsion_atom_site_label_2
_geom_torsion_atom_site_label_3
_geom_torsion_atom_site_label_4
_geom_torsion_site_symmetry_1
_geom_torsion_site_symmetry_2
_geom_torsion_site_symmetry_3
_geom_torsion_site_symmetry_4
_geom_torsion
_geom_torsion_publ_flag
O1 Cu1 N1 C1 1_555 1_555 1_555 1_555 178.4(2) yes
O1 Cu1 N1 C8 1_555 1_555 1_555 1_555 -1.20(10) no
O1 Cu1 N1 C1 1_555 1_555 3_555 3_555 1.6(2) no
O1 Cu1 N1 C8 1_555 1_555 3_555 3_555 -178.80(10) no
O1 C7 C6 C5 1_555 1_555 1_555 1_555 -179.5(2) no
O1 C7 C8 N1 1_555 1_555 1_555 1_555 -1.1(3) no
O1 C7 C8 C9 1_555 1_555 1_555 1_555 179.6(2) no
O2 Cu1 O1 C7 1_555 1_555 1_555 1_555 -92.90(10) yes
O2 Cu1 O1 C7 1_555 1_555 3_555 3_555 -87.10(10) no
O2 Cu1 N1 C1 1_555 1_555 1_555 1_555 -91.2(2) yes
O2 Cu1 N1 C8 1_555 1_555 1_555 1_555 89.30(10) yes
O2 Cu1 N1 C1 1_555 1_555 3_555 3_555 -88.8(2) no
O2 Cu1 N1 C8 1_555 1_555 3_555 3_555 90.70(10) no
N1 Cu1 O1 C7 1_555 1_555 1_555 1_555 .70(10) no
N1 Cu1 O1 C7 1_555 1_555 3_555 3_555 179.30(10) no
N1 C1 C2 C3 1_555 1_555 1_555 1_555 .9(4) no
N1 C8 C7 C6 1_555 1_555 1_555 1_555 178.5(2) no
N1 C8 C9 C3 1_555 1_555 1_555 1_555 -.1(3) no
N1 C8 C9 C4 1_555 1_555 1_555 1_555 -179.7(2) no
C1 N1 C8 C7 1_555 1_555 1_555 1_555 -178.1(2) no
C1 N1 C8 C9 1_555 1_555 1_555 1_555 1.2(3) no
C1 C2 C3 C9 1_555 1_555 1_555 1_555 .2(4) no
C2 C1 N1 C8 1_555 1_555 1_555 1_555 -1.6(3) no
C2 C3 C9 C4 1_555 1_555 1_555 1_555 179.1(2) no
C2 C3 C9 C8 1_555 1_555 1_555 1_555 -.6(3) no
C3 C9 C4 C5 1_555 1_555 1_555 1_555 -178.0(2) no
C3 C9 C8 C7 1_555 1_555 1_555 1_555 179.2(2) no
C4 C5 C6 C7 1_555 1_555 1_555 1_555 .1(4) no
C4 C9 C8 C7 1_555 1_555 1_555 1_555 -.5(3) no
C5 C4 C9 C8 1_555 1_555 1_555 1_555 1.6(4) no
C5 C6 C7 C8 1_555 1_555 1_555 1_555 1.0(3) no
C6 C5 C4 C9 1_555 1_555 1_555 1_555 -1.5(4) no
C6 C7 C8 C9 1_555 1_555 1_555 1_555 -.8(3) no
